data_7005902
loop_
_publ_author_name
'Konstantin V. Domasevitch'
'Pavlo V. Solntsev'
'Il'ya A. Gural'skiy'
'Harald Krautscheid'
'Eduard B. Rusanov'
'Alexander N. Chernega'
'Judith A. K. Howard'

_publ_section_title
;
 Silver(I) ions bridged by pyridazine: doubling the ligand
 functionality for the design of unusual 3D coordination frameworks.
;
_journal_issue 35
_journal_name_full 'Dalton transactions (Cambridge, England : 2003)'
_journal_page_first 3893
_journal_page_last 3905
_journal_paper_doi 10.1039/b706731c
_journal_year 2007
_chemical_formula_moiety 'C12 H4 Ag2 F10 N4 O4'
_chemical_formula_sum 'C12 H4 Ag2 F10 N4 O4'
_chemical_formula_weight 673.93
_chemical_name_common
;Silver(i) Pentafluoropropionate 2:1 Complex with
Pyridazino(4,5-d)pyridazine
;
_chemical_name_systematic
;
Silver(I) Pentafluoropropionate 2:1 Complex with Pyridazino[4,5-d]pyridazine
;
_space_group_IT_number 148
_space_group_name_Hall '-R 3'
_space_group_name_H-M_alt 'R -3 :H'
_symmetry_cell_setting trigonal
_symmetry_Int_Tables_number 148
_symmetry_space_group_name_Hall '-R 3'
_symmetry_space_group_name_H-M 'R -3 :H'
_atom_sites_solution_hydrogens geom
_atom_sites_solution_primary direct
_atom_sites_solution_secondary difmap
_audit_creation_method SHELXL-97
_cell_angle_alpha 90.00
_cell_angle_beta 90.00
_cell_angle_gamma 120.00
_cell_formula_units_Z 9
_cell_length_a 25.2810(10)
_cell_length_b 25.2810(10)
_cell_length_c 7.4007(4)
_cell_measurement_reflns_used 9710
_cell_measurement_temperature 213(2)
_cell_measurement_theta_max 28.28
_cell_measurement_theta_min 5.41
_cell_volume 4096.3(3)
_computing_cell_refinement 'SMART-NT (Bruker, 1998)'
_computing_data_collection 'SMART-NT (Bruker, 1998)'
_computing_data_reduction 'SMART-NT (Bruker, 1998)'
_computing_molecular_graphics 'Diamond 2.1e (Brandenburg, 1999)'
_computing_publication_material 'WinGX 1.700.00 (Farrugia, 1999)'
_computing_structure_refinement 'SHELXL-97 (Sheldrick, 1997)'
_computing_structure_solution 'SHELXS-97 (Sheldrick, 1997)'
_diffrn_ambient_temperature 213(2)
_diffrn_measured_fraction_theta_full 0.980
_diffrn_measured_fraction_theta_max 0.980
_diffrn_measurement_device_type 'Bruker Apex CCD area-detector diffractometer'
_diffrn_measurement_method '\w scans'
_diffrn_radiation_monochromator graphite
_diffrn_radiation_source 'fine-focus sealed tube'
_diffrn_radiation_type MoK\a
_diffrn_radiation_wavelength 0.71073
_diffrn_reflns_av_R_equivalents 0.0250
_diffrn_reflns_av_sigmaI/netI 0.0212
_diffrn_reflns_limit_h_max 29
_diffrn_reflns_limit_h_min -33
_diffrn_reflns_limit_k_max 33
_diffrn_reflns_limit_k_min -32
_diffrn_reflns_limit_l_max 9
_diffrn_reflns_limit_l_min -9
_diffrn_reflns_number 9710
_diffrn_reflns_theta_full 28.28
_diffrn_reflns_theta_max 28.28
_diffrn_reflns_theta_min 5.41
_diffrn_standards_decay_% 0
_exptl_absorpt_coefficient_mu 2.281
_exptl_absorpt_correction_T_max 0.6636
_exptl_absorpt_correction_T_min 0.5813
_exptl_absorpt_correction_type empirical
_exptl_absorpt_process_details 'SADABS (Sheldrick, 1999)'
_exptl_crystal_colour yellow
_exptl_crystal_density_diffrn 2.459
_exptl_crystal_density_method 'not measured'
_exptl_crystal_description prism
_exptl_crystal_F_000 2880
_exptl_crystal_size_max 0.25
_exptl_crystal_size_mid 0.22
_exptl_crystal_size_min 0.18
_refine_diff_density_max 0.654
_refine_diff_density_min -0.533
_refine_diff_density_rms 0.088
_refine_ls_extinction_method none
_refine_ls_goodness_of_fit_ref 1.038
_refine_ls_hydrogen_treatment constr
_refine_ls_matrix_type full
_refine_ls_number_parameters 145
_refine_ls_number_reflns 2208
_refine_ls_number_restraints 0
_refine_ls_restrained_S_all 1.038
_refine_ls_R_factor_all 0.0325
_refine_ls_R_factor_gt 0.0244
_refine_ls_shift/su_max 0.003
_refine_ls_shift/su_mean 0.000
_refine_ls_structure_factor_coef Fsqd
_refine_ls_weighting_details 'calc w=1/[\s^2^(Fo^2^)+(0.0415P)^2^+0.0000P] where P=(Fo^2^+2Fc^2^)/3'
_refine_ls_weighting_scheme calc
_refine_ls_wR_factor_gt 0.0624
_refine_ls_wR_factor_ref 0.0643
_reflns_number_gt 1835
_reflns_number_total 2208
_reflns_threshold_expression >2sigma(I)
_cod_data_source_file b706731c.txt
_cod_data_source_block (6)
_cod_depositor_comments
;
The following automatic conversions were performed:
'_symmetry_cell_setting' value 'Trigonal' changed to 'trigonal' according
to '/home/saulius/struct/CIF-dictionaries/cif_core.dic' dictionary named
'cif_core.dic' version 2.4.1 from 2010-06-29.

Automatic conversion script
Id: cif_fix_enum 1527 2010-12-29 10:47:43Z saulius 
;
_cod_original_sg_symbol_Hall '-R 3 '
_cod_original_sg_symbol_H-M 'R -3 '
_cod_database_code 7005902

loop_
_symmetry_equiv_pos_as_xyz
'x, y, z'
'-y, x-y, z'
'-x+y, -x, z'
'x+2/3, y+1/3, z+1/3'
'-y+2/3, x-y+1/3, z+1/3'
'-x+y+2/3, -x+1/3, z+1/3'
'x+1/3, y+2/3, z+2/3'
'-y+1/3, x-y+2/3, z+2/3'
'-x+y+1/3, -x+2/3, z+2/3'
'-x, -y, -z'
'y, -x+y, -z'
'x-y, x, -z'
'-x+2/3, -y+1/3, -z+1/3'
'y+2/3, -x+y+1/3, -z+1/3'
'x-y+2/3, x+1/3, -z+1/3'
'-x+1/3, -y+2/3, -z+2/3'
'y+1/3, -x+y+2/3, -z+2/3'
'x-y+1/3, x+2/3, -z+2/3'

loop_
_atom_site_label
_atom_site_type_symbol
_atom_site_fract_x
_atom_site_fract_y
_atom_site_fract_z
_atom_site_U_iso_or_equiv
_atom_site_adp_type
_atom_site_occupancy
_atom_site_symmetry_multiplicity
_atom_site_calc_flag
_atom_site_refinement_flags
_atom_site_disorder_assembly
_atom_site_disorder_group
Ag1 Ag 0.366175(8) 0.980631(9) 0.01447(3) 0.03517(9) Uani 1 1 d . . .
O1 O 0.38482(10) 0.92168(9) 0.2306(3) 0.0468(5) Uani 1 1 d . . .
O2 O 0.30488(9) 0.89464(9) 0.4167(2) 0.0416(4) Uani 1 1 d . . .
N1 N 0.42786(9) 0.98637(10) -0.2514(3) 0.0325(4) Uani 1 1 d . . .
N2 N 0.57986(9) 0.97910(9) -0.6177(3) 0.0306(4) Uani 1 1 d . . .
C1 C 0.46752(11) 0.96871(12) -0.2761(3) 0.0331(5) Uani 1 1 d . . .
H1A H 0.4724 0.9459 -0.1858 0.040 Uiso 1 1 d R . .
C2 C 0.50378(10) 0.98252(11) -0.4344(3) 0.0267(5) Uani 1 1 d . . .
C3 C 0.54715(11) 0.96391(11) -0.4697(3) 0.0304(5) Uani 1 1 d . . .
H3A H 0.5526 0.9400 -0.3845 0.036 Uiso 1 1 d R . .
C4 C 0.34828(13) 0.89112(12) 0.3504(4) 0.0389(6) Uani 1 1 d . . .
C5 C 0.35867(15) 0.84066(15) 0.4410(4) 0.0512(7) Uani 1 1 d . . .
C6 C 0.31744(17) 0.77873(17) 0.3670(6) 0.0660(9) Uani 1 1 d . . .
F1 F 0.34789(11) 0.83822(10) 0.6256(3) 0.0739(6) Uani 1 1 d . . .
F2 F 0.41705(9) 0.85300(9) 0.4218(3) 0.0644(5) Uani 1 1 d . . .
F3 F 0.33053(14) 0.73827(11) 0.4438(5) 0.1164(11) Uani 1 1 d . . .
F4 F 0.32494(9) 0.77958(10) 0.1911(3) 0.0728(6) Uani 1 1 d . . .
F5 F 0.25906(9) 0.76189(9) 0.4010(4) 0.0847(7) Uani 1 1 d . . .

loop_
_atom_site_aniso_label
_atom_site_aniso_U_11
_atom_site_aniso_U_22
_atom_site_aniso_U_33
_atom_site_aniso_U_23
_atom_site_aniso_U_13
_atom_site_aniso_U_12
Ag1 0.03013(12) 0.03405(13) 0.02963(12) 0.00156(7) 0.00265(7) 0.00729(8)
O1 0.0491(12) 0.0515(12) 0.0429(11) 0.0132(9) 0.0075(9) 0.0274(10)
O2 0.0543(12) 0.0443(11) 0.0387(10) 0.0082(8) 0.0098(8) 0.0341(10)
N1 0.0360(11) 0.0403(11) 0.0264(10) 0.0063(8) 0.0060(8) 0.0229(10)
N2 0.0319(11) 0.0359(11) 0.0279(10) 0.0025(8) 0.0023(8) 0.0199(9)
C1 0.0371(13) 0.0416(14) 0.0264(11) 0.0078(10) 0.0049(9) 0.0241(11)
C2 0.0281(11) 0.0317(12) 0.0224(10) 0.0007(8) -0.0009(8) 0.0165(10)
C3 0.0350(12) 0.0362(13) 0.0241(11) 0.0039(9) 0.0000(9) 0.0209(11)
C4 0.0513(16) 0.0350(14) 0.0351(13) 0.0017(11) 0.0021(11) 0.0251(13)
C5 0.0588(19) 0.0518(18) 0.0512(17) 0.0007(14) -0.0042(14) 0.0337(16)
C6 0.064(2) 0.057(2) 0.080(3) 0.0019(18) 0.0092(19) 0.0323(18)
F1 0.1211(19) 0.0859(14) 0.0415(10) 0.0013(10) -0.0080(11) 0.0718(14)
F2 0.0502(11) 0.0574(11) 0.0958(15) -0.0187(10) -0.0207(10) 0.0345(10)
F3 0.132(2) 0.0509(14) 0.189(3) 0.0190(17) 0.005(2) 0.0626(16)
F4 0.0635(13) 0.0784(15) 0.0681(13) -0.0278(11) 0.0010(10) 0.0291(11)
F5 0.0505(12) 0.0515(12) 0.136(2) -0.0088(12) 0.0308(13) 0.0136(10)

loop_
_atom_type_symbol
_atom_type_description
_atom_type_scat_dispersion_real
_atom_type_scat_dispersion_imag
_atom_type_scat_source
C C 0.0033 0.0016 'International Tables Vol C Tables 4.2.6.8 and 6.1.1.4'
H H 0.0000 0.0000 'International Tables Vol C Tables 4.2.6.8 and 6.1.1.4'
N N 0.0061 0.0033 'International Tables Vol C Tables 4.2.6.8 and 6.1.1.4'
F F 0.0171 0.0103 'International Tables Vol C Tables 4.2.6.8 and 6.1.1.4'
O O 0.0106 0.0060 'International Tables Vol C Tables 4.2.6.8 and 6.1.1.4'
Ag Ag -0.8971 1.1015 'International Tables Vol C Tables 4.2.6.8 and 6.1.1.4'

loop_
_geom_angle_atom_site_label_1
_geom_angle_atom_site_label_2
_geom_angle_atom_site_label_3
_geom_angle
_geom_angle_site_symmetry_1
_geom_angle_site_symmetry_3
_geom_angle_publ_flag
O2 Ag1 N2 148.98(7) 8_664 15_554 ?
O2 Ag1 O1 102.38(7) 8_664 . ?
N2 Ag1 O1 99.02(7) 15_554 . ?
O2 Ag1 N1 88.17(7) 8_664 . ?
N2 Ag1 N1 107.81(7) 15_554 . ?
O1 Ag1 N1 104.74(7) . . ?
O2 Ag1 Ag1 79.73(5) 8_664 8_664 ?
N2 Ag1 Ag1 82.86(5) 15_554 8_664 ?
O1 Ag1 Ag1 170.51(5) . 8_664 ?
N1 Ag1 Ag1 65.94(5) . 8_664 ?
O2 Ag1 Ag1 94.67(5) 8_664 6_465 ?
N2 Ag1 Ag1 69.34(5) 15_554 6_465 ?
O1 Ag1 Ag1 75.36(5) . 6_465 ?
N1 Ag1 Ag1 177.07(5) . 6_465 ?
Ag1 Ag1 Ag1 113.858(8) 8_664 6_465 ?
C4 O1 Ag1 123.53(18) . . ?
C4 O2 Ag1 124.86(16) . 6_465 ?
C1 N1 N2 119.71(19) . 10_674 ?
C1 N1 Ag1 131.74(16) . . ?
N2 N1 Ag1 108.14(13) 10_674 . ?
C3 N2 N1 120.3(2) . 10_674 ?
C3 N2 Ag1 123.23(16) . 14_454 ?
N1 N2 Ag1 116.44(13) 10_674 14_454 ?
N1 C1 C2 123.1(2) . . ?
C2 C2 C3 117.3(3) 10_674 . ?
C2 C2 C1 117.1(3) 10_674 . ?
C3 C2 C1 125.6(2) . . ?
N2 C3 C2 122.5(2) . . ?
O1 C4 O2 130.5(3) . . ?
O1 C4 C5 115.9(3) . . ?
O2 C4 C5 113.6(2) . . ?
F2 C5 F1 106.3(2) . . ?
F2 C5 C6 108.3(3) . . ?
F1 C5 C6 107.3(3) . . ?
F2 C5 C4 111.9(3) . . ?
F1 C5 C4 110.3(2) . . ?
C6 C5 C4 112.6(3) . . ?
F4 C6 F5 108.6(3) . . ?
F4 C6 F3 110.0(3) . . ?
F5 C6 F3 109.2(3) . . ?
F4 C6 C5 109.2(3) . . ?
F5 C6 C5 110.3(3) . . ?
F3 C6 C5 109.6(3) . . ?

loop_
_geom_bond_atom_site_label_1
_geom_bond_atom_site_label_2
_geom_bond_distance
_geom_bond_site_symmetry_2
_geom_bond_publ_flag
Ag1 O2 2.2547(18) 8_664 ?
Ag1 N2 2.2591(19) 15_554 ?
Ag1 O1 2.3886(19) . ?
Ag1 N1 2.4693(19) . ?
Ag1 Ag1 3.1768(2) 8_664 ?
Ag1 Ag1 3.1770(2) 6_465 ?
O1 C4 1.234(3) . ?
O2 C4 1.245(3) . ?
N1 C1 1.298(3) . ?
N1 N2 1.382(3) 10_674 ?
N2 C3 1.309(3) . ?
C1 C2 1.419(3) . ?
C2 C2 1.389(4) 10_674 ?
C2 C3 1.417(3) . ?
C4 C5 1.575(4) . ?
C5 F2 1.355(4) . ?
C5 F1 1.388(4) . ?
C5 C6 1.485(5) . ?
C6 F4 1.314(4) . ?
C6 F5 1.340(4) . ?
C6 F3 1.348(4) . ?
